data_2212135
loop_
_publ_author_name
'Kubo, Kanji'
'Matsumoto, Taisuke'
'Mori, Akira'

_publ_section_title
;
 3-Hydroxytropolone (2,7-dihydroxycyclohepta-2,4,6-trien-1-one)
;
_journal_coeditor_code CV2189
_journal_issue 2
_journal_name_full 'Acta Crystallographica Section E'
_journal_page_first o941
_journal_page_last o943
_journal_paper_doi 10.1107/S1600536807003467
_journal_volume 63
_journal_year 2007
_chemical_formula_iupac 'C7 H6 O3'
_chemical_formula_moiety 'C7 H6 O3'
_chemical_formula_sum 'C7 H6 O3'
_chemical_formula_weight 138.12
_chemical_name_common
;
3-Hydroxytropolone
;
_chemical_name_systematic
;
2,7-dihydroxycyclohepta-2,4,6-trien-1-one
;
_space_group_IT_number 14
_symmetry_cell_setting monoclinic
_symmetry_space_group_name_Hall '-P 2yn'
_symmetry_space_group_name_H-M 'P 1 21/n 1'
_cell_angle_alpha 90.0000
_cell_angle_beta 96.9657(19)
_cell_angle_gamma 90.0000
_cell_formula_units_Z 4
_cell_length_a 4.9981(19)
_cell_length_b 9.395(3)
_cell_length_c 13.279(5)
_cell_measurement_reflns_used 1630
_cell_measurement_temperature 153.1
_cell_measurement_theta_max 27.5
_cell_measurement_theta_min 3.1
_cell_volume 618.9(4)
_computing_cell_refinement CrystalClear
_computing_data_collection 'CrystalClear (Rigaku, 1999)'
_computing_data_reduction
;
CrystalStructure (Rigaku/MSC, 2006)
;
_computing_molecular_graphics
;
ORTEPIII (Burnett & Johnson, 1996) and MERCURY (Version 1.3; Bruno <i>et
al.</i>,  2002)
;
_computing_publication_material 'CrystalStructure 3.8 (Rigaku/MSC, 2006)'
_computing_structure_refinement 'CRYSTALS (Betteridge <i>et al.</i>,  2003)'
_computing_structure_solution 'SIR97 (Altomare <i>et al.</i>,  1999)'
_diffrn_detector_area_resol_mean 7.31
_diffrn_measured_fraction_theta_full 0.960
_diffrn_measured_fraction_theta_max 0.960
_diffrn_measurement_device_type 'Rigaku Saturn'
_diffrn_measurement_method \w
_diffrn_radiation_type 'Mo K\a'
_diffrn_radiation_wavelength 0.71070
_diffrn_reflns_av_R_equivalents 0.029
_diffrn_reflns_limit_h_max 6
_diffrn_reflns_limit_h_min -6
_diffrn_reflns_limit_k_max 12
_diffrn_reflns_limit_k_min -10
_diffrn_reflns_limit_l_max 16
_diffrn_reflns_limit_l_min -16
_diffrn_reflns_number 4741
_diffrn_reflns_theta_full 27.48
_diffrn_reflns_theta_max 27.48
_exptl_absorpt_coefficient_mu 0.117
_exptl_absorpt_correction_T_max 0.988
_exptl_absorpt_correction_T_min 0.920
_exptl_absorpt_correction_type multi-scan
_exptl_absorpt_process_details '(REQAB; Jacobson, 1998)'
_exptl_crystal_colour colourless
_exptl_crystal_density_diffrn 1.482
_exptl_crystal_density_method 'not measured'
_exptl_crystal_description prism
_exptl_crystal_F_000 288.00
_exptl_crystal_size_max 0.18
_exptl_crystal_size_mid 0.15
_exptl_crystal_size_min 0.10
_refine_diff_density_max 0.23
_refine_diff_density_min -0.18
_refine_ls_extinction_method none
_refine_ls_goodness_of_fit_ref 1.014
_refine_ls_hydrogen_treatment mixed
_refine_ls_number_parameters 103
_refine_ls_number_reflns 1364
_refine_ls_R_factor_gt 0.0357
_refine_ls_shift/su_max 0.0000
_refine_ls_structure_factor_coef Fsqd
_refine_ls_weighting_details 'w = 1/[0.0011Fo^2^ + \s(Fo^2^)]/(4Fo^2^)'
_refine_ls_weighting_scheme calc
_refine_ls_wR_factor_ref 0.1070
_reflns_number_gt 1109
_reflns_number_total 1364
_reflns_threshold_expression F^2^>2\s(F^2^)
_cod_data_source_file cv2189.cif
_cod_data_source_block I
_cod_original_sg_symbol_H-M 'P 21/n'
_cod_database_code 2212135
_cod_database_fobs_code 2212135

loop_
_symmetry_equiv_pos_site_id
_symmetry_equiv_pos_as_xyz
1 +X,+Y,+Z
2 1/2-X,1/2+Y,1/2-Z
3 -X,-Y,-Z
4 1/2+X,1/2-Y,1/2+Z

loop_
_atom_site_type_symbol
_atom_site_label
_atom_site_fract_x
_atom_site_fract_y
_atom_site_fract_z
_atom_site_U_iso_or_equiv
_atom_site_adp_type
_atom_site_calc_flag
_atom_site_refinement_flags
_atom_site_occupancy
O O1 0.38964(19) 0.48653(10) 0.10575(7) 0.0262(2) Uani d . 1.00
O O2 0.2105(2) 0.34064(11) -0.05680(7) 0.0297(2) Uani d . 1.00
O O3 0.2560(2) 0.46897(10) 0.28393(7) 0.0280(2) Uani d . 1.00
C C1 0.2064(2) 0.39659(12) 0.11504(9) 0.0207(2) Uani d . 1.00
C C2 0.0986(2) 0.31336(13) 0.02845(9) 0.0225(2) Uani d . 1.00
C C3 -0.0993(2) 0.21040(14) 0.02077(10) 0.0268(3) Uani d . 1.00
C C4 -0.2558(2) 0.16006(14) 0.09324(10) 0.0280(3) Uani d . 1.00
C C5 -0.2478(2) 0.19986(14) 0.19377(10) 0.0262(3) Uani d . 1.00
C C6 -0.0781(2) 0.29870(13) 0.24743(10) 0.0241(3) Uani d . 1.00
C C7 0.1189(2) 0.38241(13) 0.21410(9) 0.0210(2) Uani d . 1.00
H H1 0.341(3) 0.4102(19) -0.0457(14) 0.056(5) Uiso d . 1.00
H H2 0.378(3) 0.514(2) 0.2492(16) 0.060(6) Uiso d . 1.00
H H3 -0.1346 0.1673 -0.0442 0.032 Uiso c R 1.00
H H4 -0.3849 0.0892 0.0706 0.033 Uiso c R 1.00
H H5 -0.3732 0.1538 0.2312 0.032 Uiso c R 1.00
H H6 -0.1019 0.3102 0.3169 0.029 Uiso c R 1.00

loop_
_atom_site_aniso_label
_atom_site_aniso_U_11
_atom_site_aniso_U_22
_atom_site_aniso_U_33
_atom_site_aniso_U_12
_atom_site_aniso_U_13
_atom_site_aniso_U_23
O1 0.0288(5) 0.0280(4) 0.0231(4) -0.0037(3) 0.0086(3) 0.0012(3)
O2 0.0328(5) 0.0385(5) 0.0193(4) -0.0054(4) 0.0098(3) -0.0037(3)
O3 0.0322(5) 0.0317(5) 0.0210(4) -0.0065(4) 0.0066(3) -0.0030(3)
C1 0.0209(5) 0.0198(5) 0.0221(6) 0.0039(4) 0.0055(4) 0.0028(4)
C2 0.0237(6) 0.0257(6) 0.0186(5) 0.0042(4) 0.0048(4) 0.0009(4)
C3 0.0281(6) 0.0288(6) 0.0229(6) 0.0016(5) 0.0008(5) -0.0029(4)
C4 0.0238(6) 0.0257(6) 0.0337(7) -0.0027(5) -0.0001(5) 0.0015(5)
C5 0.0233(6) 0.0251(6) 0.0313(6) -0.0004(4) 0.0072(5) 0.0064(5)
C6 0.0262(6) 0.0253(6) 0.0219(6) 0.0027(5) 0.0070(4) 0.0042(4)
C7 0.0234(6) 0.0204(5) 0.0192(5) 0.0029(4) 0.0029(4) 0.0012(4)

loop_
_atom_type_symbol
_atom_type_description
_atom_type_scat_dispersion_real
_atom_type_scat_dispersion_imag
_atom_type_scat_source
C C 0.003 0.002
;
International Tables for Crystallography
(1992, Vol. C, Tables 4.2.6.8 and 6.1.1.4)
;
H H 0.000 0.000
;
International Tables for Crystallography
(1992, Vol. C, Table 6.1.1.4)
;
O O 0.011 0.006
;
International Tables for Crystallography
(1992, Vol. C, Tables 4.2.6.8 and 6.1.1.4)
;

loop_
_geom_angle_atom_site_label_1
_geom_angle_atom_site_label_2
_geom_angle_atom_site_label_3
_geom_angle
_geom_angle_publ_flag
O1 C1 C2 119.40(11) no
O1 C1 C7 117.05(10) no
C2 C1 C7 123.55(10) no
O2 C2 C1 114.49(10) no
O2 C2 C3 116.03(10) no
C1 C2 C3 129.48(11) no
C2 C3 C4 130.14(12) no
C3 C4 C5 128.44(12) no
C4 C5 C6 128.22(12) no
C5 C6 C7 129.18(12) no
O3 C7 C1 112.61(10) no
O3 C7 C6 116.46(11) no
C1 C7 C6 130.93(11) no
C2 O2 H1 111.0(11) no
C7 O3 H2 104.4(13) no
C2 C3 H3 114.8 no
C4 C3 H3 115.1 no
C3 C4 H4 115.8 no
C5 C4 H4 115.8 no
C4 C5 H5 116.0 no
C6 C5 H5 115.8 no
C5 C6 H6 115.6 no
C7 C6 H6 115.2 no

loop_
_geom_bond_atom_site_label_1
_geom_bond_atom_site_label_2
_geom_bond_distance
_geom_bond_publ_flag
O1 C1 1.2629(15) no
O2 C2 1.3466(16) no
O3 C7 1.3553(14) no
C1 C2 1.4400(16) no
C1 C7 1.4420(17) no
C2 C3 1.3784(17) no
C3 C4 1.3945(19) no
C4 C5 1.3822(18) no
C5 C6 1.3937(17) no
C6 C7 1.3746(17) no
O2 H1 0.923(18) no
O3 H2 0.91(2) no
C3 H3 0.950 no
C4 H4 0.950 no
C5 H5 0.950 no
C6 H6 0.950 no

loop_
_geom_contact_atom_site_label_1
_geom_contact_atom_site_label_2
_geom_contact_distance
_geom_contact_site_symmetry_2
_geom_contact_publ_flag
O1 O1 3.1496(13) 3_665 no
O1 O2 3.4036(13) 3_565 no
O1 O2 2.7144(14) 3_665 no
O1 C2 3.4075(14) 3_565 no
O1 C3 3.5278(15) 3_565 no
O1 C4 3.5563(16) 1_655 no
O1 C5 3.3750(15) 1_655 no
O1 C6 3.5378(15) 1_655 no
O1 C6 3.5840(15) 2_555 no
O2 O1 3.4036(13) 3_565 no
O2 O1 2.7144(14) 3_665 no
O2 C1 3.2627(15) 3_565 no
O2 C4 3.5599(15) 1_655 no
O2 C5 3.3654(16) 4_554 no
O2 C6 3.2021(16) 4_554 no
O3 C3 3.5640(15) 4_555 no
O3 C4 3.3372(15) 2_555 no
O3 C5 3.3805(16) 2_455 no
O3 C5 3.2648(16) 2_555 no
O3 C6 3.5391(15) 2_555 no
C1 O2 3.2627(15) 3_565 no
C1 C2 3.5605(16) 3_565 no
C1 C4 3.5262(17) 1_655 no
C1 C5 3.3554(16) 1_655 no
C2 O1 3.4075(14) 3_565 no
C2 C1 3.5605(16) 3_565 no
C2 C4 3.5428(17) 1_655 no
C3 O1 3.5278(15) 3_565 no
C3 O3 3.5640(15) 4_454 no
C4 O1 3.5563(16) 1_455 no
C4 O2 3.5599(15) 1_455 no
C4 O3 3.3372(15) 2_545 no
C4 C1 3.5262(17) 1_455 no
C4 C2 3.5428(17) 1_455 no
C5 O1 3.3750(15) 1_455 no
C5 O2 3.3654(16) 4_455 no
C5 O3 3.3805(16) 2_445 no
C5 O3 3.2648(16) 2_545 no
C5 C1 3.3554(16) 1_455 no
C6 O1 3.5378(15) 1_455 no
C6 O1 3.5840(15) 2_545 no
C6 O2 3.2021(16) 4_455 no
C6 O3 3.5391(15) 2_545 no
O1 H1 1.910(19) 3_665 no
O1 H3 3.552 3_565 no
O1 H5 3.425 2_555 no
O1 H6 3.342 2_555 no
O2 H1 3.408(17) 3_665 no
O2 H4 3.421 1_655 no
O2 H5 2.796 4_554 no
O2 H6 2.466 4_554 no
O3 H3 2.616 4_555 no
O3 H4 3.053 2_455 no
O3 H5 2.573 2_455 no
O3 H5 3.567 2_555 no
O3 H6 3.518 1_655 no
C1 H1 3.319(17) 3_565 no
C1 H1 3.124(18) 3_665 no
C1 H5 3.348 1_655 no
C2 H1 3.427(18) 3_565 no
C2 H4 3.326 1_655 no
C2 H6 3.536 4_554 no
C3 H1 3.396(17) 1_455 no
C3 H6 3.469 4_454 no
C4 H1 3.477(17) 1_455 no
C4 H2 2.98(2) 2_545 no
C4 H4 3.535 3_455 no
C4 H6 3.597 2_445 no
C5 H1 3.586(18) 4_455 no
C5 H2 2.59(2) 2_545 no
C6 H1 3.439(19) 4_455 no
C6 H2 3.39(2) 1_455 no
C6 H2 2.85(2) 2_545 no
C6 H3 3.344 4_555 no
C6 H5 3.360 2_455 no
C7 H1 3.582(17) 3_565 no
C7 H2 3.49(2) 2_545 no
C7 H3 3.328 4_555 no
C7 H5 3.312 1_655 no
C7 H5 2.959 2_455 no
H1 O1 1.910(19) 3_665 no
H1 O2 3.408(17) 3_665 no
H1 C1 3.319(17) 3_565 no
H1 C1 3.124(18) 3_665 no
H1 C2 3.427(18) 3_565 no
H1 C3 3.396(17) 1_655 no
H1 C4 3.477(17) 1_655 no
H1 C5 3.586(18) 4_554 no
H1 C6 3.439(19) 4_554 no
H1 C7 3.582(17) 3_565 no
H1 H1 2.53(2) 3_665 no
H1 H2 3.27(2) 3_665 no
H1 H3 3.473 1_655 no
H1 H4 3.584 1_655 no
H1 H5 3.085 4_554 no
H1 H6 2.798 4_554 no
H2 C4 2.976(19) 2_555 no
H2 C5 2.59(2) 2_555 no
H2 C6 3.39(2) 1_655 no
H2 C6 2.85(2) 2_555 no
H2 C7 3.49(2) 2_555 no
H2 H1 3.27(2) 3_665 no
H2 H3 3.239 4_555 no
H2 H4 3.342 2_555 no
H2 H5 2.882 2_455 no
H2 H5 2.785 2_555 no
H2 H6 3.269 1_655 no
H2 H6 3.159 2_555 no
H3 O1 3.552 3_565 no
H3 O3 2.616 4_454 no
H3 C6 3.344 4_454 no
H3 C7 3.328 4_454 no
H3 H1 3.473 1_455 no
H3 H2 3.239 4_454 no
H3 H3 3.563 3_555 no
H3 H4 3.391 3_455 no
H3 H4 3.591 3_555 no
H3 H6 2.803 4_454 no
H3 H6 3.425 4_554 no
H4 O2 3.421 1_455 no
H4 O3 3.053 2_445 no
H4 C2 3.326 1_455 no
H4 C4 3.535 3_455 no
H4 H1 3.584 1_455 no
H4 H2 3.342 2_545 no
H4 H3 3.391 3_455 no
H4 H3 3.591 3_555 no
H4 H4 2.669 3_455 no
H4 H6 3.022 2_445 no
H4 H6 3.540 4_454 no
H5 O1 3.425 2_545 no
H5 O2 2.796 4_455 no
H5 O3 2.573 2_445 no
H5 O3 3.567 2_545 no
H5 C1 3.348 1_455 no
H5 C6 3.360 2_445 no
H5 C7 3.312 1_455 no
H5 C7 2.959 2_445 no
H5 H1 3.085 4_455 no
H5 H2 2.882 2_445 no
H5 H2 2.785 2_545 no
H5 H6 3.290 2_445 no
H6 O1 3.342 2_545 no
H6 O2 2.466 4_455 no
H6 O3 3.518 1_455 no
H6 C2 3.536 4_455 no
H6 C3 3.469 4_555 no
H6 C4 3.597 2_455 no
H6 H1 2.798 4_455 no
H6 H2 3.269 1_455 no
H6 H2 3.159 2_545 no
H6 H3 3.425 4_455 no
H6 H3 2.803 4_555 no
H6 H4 3.022 2_455 no
H6 H4 3.540 4_555 no
H6 H5 3.290 2_455 no

loop_
_geom_hbond_atom_site_label_D
_geom_hbond_atom_site_label_H
_geom_hbond_atom_site_label_A
_geom_hbond_site_symmetry_A
_geom_hbond_distance_DH
_geom_hbond_distance_HA
_geom_hbond_distance_DA
_geom_hbond_angle_DHA
_geom_hbond_publ_flag
O2 H1 O1 . 0.923(18) 2.121(18) 2.6212(13) 112.8(15) yes
O2 H1 O1 3_665 0.923(18) 1.910(19) 2.7144(14) 144.5(16) yes
O3 H2 O1 . 0.91(2) 1.93(2) 2.5406(13) 122.4(16) yes
C3 H3 O3 4_454 0.95 2.62 3.5640(15) 176 yes
C5 H5 O3 2_445 0.95 2.57 3.3805(16) 143 yes
C6 H6 O2 4_455 0.95 2.47 3.2021(16) 134 yes

loop_
_geom_torsion_atom_site_label_1
_geom_torsion_atom_site_label_2
_geom_torsion_atom_site_label_3
_geom_torsion_atom_site_label_4
_geom_torsion
_geom_torsion_publ_flag
O1 C1 C2 O2 0.45(16) no
O1 C1 C2 C3 -179.99(9) no
O1 C1 C7 O3 -1.26(15) no
O1 C1 C7 C6 177.85(12) no
C2 C1 C7 O3 178.03(10) no
C2 C1 C7 C6 -2.9(2) no
C7 C1 C2 O2 -178.82(10) no
C7 C1 C2 C3 0.7(2) no
O2 C2 C3 C4 -178.58(12) no
C1 C2 C3 C4 1.9(2) no
C2 C3 C4 C5 -1.4(2) no
C3 C4 C5 C6 -1.0(2) no
C4 C5 C6 C7 1.2(2) no
C5 C6 C7 O3 -179.39(12) no
C5 C6 C7 C1 1.5(2) no

loop_
_cod_related_entry_id
_cod_related_entry_database
_cod_related_entry_code
1 ChemSpider 33872
